data_2234072
loop_
_publ_author_name
'Wang, Huimin'
'Gu, Xiaojun'
'Zhang, Bingbing'
'Su, Haiquan'
'Hu, Ming'

_publ_section_title
;
 (2,2'-Bipyridine-6,6'-dicarboxylato-\k^3^<i>N</i>,<i>N</i>',<i>O</i>^6^)(6'-carboxy-2,2'-bipyridine-6-carboxylato-\k^3^<i>N</i>,<i>N</i>',<i>O</i>^6^)rhodium(III)
;
_journal_coeditor_code ZQ2151
_journal_issue 3
_journal_name_full 'Acta Crystallographica Section E'
_journal_page_first m290
_journal_page_last m291
_journal_paper_doi 10.1107/S1600536812004850
_journal_volume 68
_journal_year 2012
_chemical_formula_iupac '[Rh (C12 H6 N2 O4) (C12 H7 N2 O4)]'
_chemical_formula_moiety 'C24 H13 N4 O8 Rh'
_chemical_formula_sum 'C24 H13 N4 O8 Rh'
_chemical_formula_weight 588.29
_chemical_name_systematic
;
(2,2'-Bipyridine-6,6'-dicarboxylato-
\k^3^<i>N</i>,<i>N</i>',<i>O</i>^6^)(6'-carboxy-2,2'-bipyridine-6-carboxylato-
\k^3^<i>N</i>,<i>N</i>',<i>O</i>^6^)rhodium(III)
;
_space_group_IT_number 14
_symmetry_cell_setting monoclinic
_symmetry_space_group_name_Hall '-P 2ybc'
_symmetry_space_group_name_H-M 'P 1 21/c 1'
_atom_sites_solution_hydrogens geom
_atom_sites_solution_primary direct
_atom_sites_solution_secondary difmap
_audit_creation_method SHELXL97
_cell_angle_alpha 90.00
_cell_angle_beta 100.6960(10)
_cell_angle_gamma 90.00
_cell_formula_units_Z 4
_cell_length_a 9.3308(4)
_cell_length_b 13.6186(6)
_cell_length_c 16.9974(8)
_cell_measurement_temperature 296(2)
_cell_volume 2122.37(16)
_computing_cell_refinement 'SAINT (Bruker, 2008)'
_computing_data_collection 'APEX2 (Bruker, 2008)'
_computing_data_reduction 'SAINT (Bruker, 2008)'
_computing_molecular_graphics 'DIAMOND (Brandenburg & Putz, 2006)'
_computing_publication_material 'publCIF (Westrip, 2010)'
_computing_structure_refinement 'SHELXL97 (Sheldrick, 2008)'
_computing_structure_solution 'SHELXS97 (Sheldrick, 2008)'
_diffrn_ambient_temperature 296(2)
_diffrn_measured_fraction_theta_full 0.997
_diffrn_measured_fraction_theta_max 0.997
_diffrn_measurement_device_type 'Bruker APEXII CCD area-detector'
_diffrn_measurement_method '\f and \w'
_diffrn_radiation_monochromator graphite
_diffrn_radiation_source 'fine-focus sealed tube'
_diffrn_radiation_type MoK\a
_diffrn_radiation_wavelength 0.71073
_diffrn_reflns_av_R_equivalents 0.0173
_diffrn_reflns_av_sigmaI/netI 0.0186
_diffrn_reflns_limit_h_max 12
_diffrn_reflns_limit_h_min -10
_diffrn_reflns_limit_k_max 18
_diffrn_reflns_limit_k_min -17
_diffrn_reflns_limit_l_max 20
_diffrn_reflns_limit_l_min -22
_diffrn_reflns_number 15424
_diffrn_reflns_theta_full 28.31
_diffrn_reflns_theta_max 28.31
_diffrn_reflns_theta_min 1.93
_exptl_absorpt_coefficient_mu 0.869
_exptl_absorpt_correction_type none
_exptl_crystal_colour orange
_exptl_crystal_density_diffrn 1.841
_exptl_crystal_density_method 'not measured'
_exptl_crystal_description block
_exptl_crystal_F_000 1176
_exptl_crystal_size_max 0.2
_exptl_crystal_size_mid 0.2
_exptl_crystal_size_min 0.2
_refine_diff_density_max 0.420
_refine_diff_density_min -0.583
_refine_ls_extinction_method none
_refine_ls_goodness_of_fit_ref 1.029
_refine_ls_hydrogen_treatment constr
_refine_ls_matrix_type full
_refine_ls_number_parameters 335
_refine_ls_number_reflns 5269
_refine_ls_number_restraints 0
_refine_ls_restrained_S_all 1.029
_refine_ls_R_factor_all 0.0268
_refine_ls_R_factor_gt 0.0226
_refine_ls_shift/su_max 0.000
_refine_ls_shift/su_mean 0.000
_refine_ls_structure_factor_coef Fsqd
_refine_ls_weighting_details 'calc w = 1/[\s^2^(Fo^2^)+(0.0317P)^2^+1.1072P] where P=(Fo^2^+2Fc^2^)/3'
_refine_ls_weighting_scheme calc
_refine_ls_wR_factor_gt 0.0583
_refine_ls_wR_factor_ref 0.0610
_reflns_number_gt 4714
_reflns_number_total 5269
_reflns_threshold_expression I>2\s(I)
_cod_data_source_file zq2151.cif
_cod_data_source_block I
_cod_original_sg_symbol_H-M 'P 21/c'
_cod_database_code 2234072
_cod_database_fobs_code 2234072

loop_
_symmetry_equiv_pos_as_xyz
'x, y, z'
'-x, y+1/2, -z+1/2'
'-x, -y, -z'
'x, -y-1/2, z-1/2'

loop_
_atom_site_type_symbol
_atom_site_label
_atom_site_fract_x
_atom_site_fract_y
_atom_site_fract_z
_atom_site_U_iso_or_equiv
_atom_site_adp_type
_atom_site_calc_flag
_atom_site_refinement_flags
_atom_site_occupancy
_atom_site_symmetry_multiplicity
Rh Rh1 0.159112(14) 0.237745(9) 0.067212(7) 0.02121(5) Uani d . 1 1
N N1 0.08891(15) 0.12682(10) 0.12226(8) 0.0225(3) Uani d . 1 1
N N2 0.24130(15) 0.12072(10) 0.01055(8) 0.0237(3) Uani d . 1 1
O O5 -0.02277(15) 0.23972(9) -0.01957(8) 0.0298(3) Uani d . 1 1
N N4 0.19640(17) 0.35997(10) 0.01389(9) 0.0265(3) Uani d . 1 1
C C6 0.20550(18) 0.03125(12) 0.03847(10) 0.0250(3) Uani d . 1 1
C C5 0.11551(18) 0.03481(12) 0.10163(10) 0.0241(3) Uani d . 1 1
O O1 0.05205(14) 0.31499(9) 0.13993(8) 0.0287(3) Uani d . 1 1
N N3 0.35387(16) 0.27865(11) 0.13906(9) 0.0261(3) Uani d . 1 1
O O4 0.26900(19) 0.24099(12) -0.14737(10) 0.0473(4) Uani d . 1 1
H H4 0.3000 0.2889 -0.1681 0.071 Uiso calc R 1 1
C C4 0.0559(2) -0.04235(13) 0.13826(11) 0.0298(4) Uani d . 1 1
H H4A 0.0739 -0.1071 0.1258 0.036 Uiso calc R 1 1
C C21 -0.0203(2) 0.25889(13) 0.18174(12) 0.0297(4) Uani d . 1 1
C C11 0.0918(2) 0.38968(13) -0.04605(11) 0.0299(4) Uani d . 1 1
O O7 0.32750(17) 0.11501(10) 0.27890(8) 0.0415(3) Uani d . 1 1
C C20 0.4329(2) 0.23263(13) 0.20224(11) 0.0297(4) Uani d . 1 1
O O8 0.42615(17) 0.06416(10) 0.17725(9) 0.0409(3) Uani d . 1 1
C C24 0.3925(2) 0.12843(13) 0.21996(11) 0.0299(4) Uani d . 1 1
O O3 0.4556(2) 0.26903(12) -0.04658(11) 0.0534(4) Uani d . 1 1
O O6 -0.13732(17) 0.33511(12) -0.11836(9) 0.0457(4) Uani d . 1 1
C C1 0.00247(19) 0.14967(13) 0.17412(10) 0.0257(3) Uani d . 1 1
C C15 0.3070(2) 0.41706(13) 0.04922(11) 0.0305(4) Uani d . 1 1
C C3 -0.0313(2) -0.02061(14) 0.19393(11) 0.0330(4) Uani d . 1 1
H H3 -0.0709 -0.0715 0.2195 0.040 Uiso calc R 1 1
C C7 0.2492(2) -0.05583(13) 0.00854(11) 0.0314(4) Uani d . 1 1
H H7 0.2245 -0.1157 0.0287 0.038 Uiso calc R 1 1
C C9 0.3635(2) 0.03691(15) -0.08131(12) 0.0344(4) Uani d . 1 1
H H9 0.4161 0.0403 -0.1227 0.041 Uiso calc R 1 1
C C16 0.3976(2) 0.37045(13) 0.11932(12) 0.0308(4) Uani d . 1 1
C C23 -0.0336(2) 0.31820(14) -0.06556(11) 0.0317(4) Uani d . 1 1
C C8 0.3306(2) -0.05271(15) -0.05210(12) 0.0349(4) Uani d . 1 1
H H8 0.3623 -0.1104 -0.0726 0.042 Uiso calc R 1 1
O O2 -0.10279(18) 0.29013(11) 0.22277(11) 0.0498(4) Uani d . 1 1
C C18 0.5979(2) 0.36721(17) 0.22862(14) 0.0457(5) Uani d . 1 1
H H18 0.6798 0.3969 0.2588 0.055 Uiso calc R 1 1
C C2 -0.0601(2) 0.07623(14) 0.21197(11) 0.0320(4) Uani d . 1 1
H H2 -0.1199 0.0909 0.2485 0.038 Uiso calc R 1 1
C C13 0.2164(3) 0.54139(15) -0.04621(14) 0.0434(5) Uani d . 1 1
H H13 0.2255 0.6030 -0.0684 0.052 Uiso calc R 1 1
C C10 0.31789(19) 0.12252(13) -0.04881(11) 0.0277(3) Uani d . 1 1
C C14 0.3194(2) 0.51125(14) 0.01885(14) 0.0399(5) Uani d . 1 1
H H14 0.3949 0.5527 0.0417 0.048 Uiso calc R 1 1
C C12 0.1004(2) 0.48196(14) -0.07888(12) 0.0386(4) Uani d . 1 1
H H12 0.0303 0.5034 -0.1216 0.046 Uiso calc R 1 1
C C19 0.5562(2) 0.27527(16) 0.24857(14) 0.0419(5) Uani d . 1 1
H H19 0.6092 0.2420 0.2922 0.050 Uiso calc R 1 1
C C22 0.3551(2) 0.22076(15) -0.08135(11) 0.0321(4) Uani d . 1 1
C C17 0.5179(2) 0.41533(15) 0.16363(13) 0.0400(5) Uani d . 1 1
H H17 0.5452 0.4778 0.1499 0.048 Uiso calc R 1 1

loop_
_atom_site_aniso_label
_atom_site_aniso_U_11
_atom_site_aniso_U_22
_atom_site_aniso_U_33
_atom_site_aniso_U_12
_atom_site_aniso_U_13
_atom_site_aniso_U_23
Rh1 0.02553(8) 0.01557(7) 0.02292(7) -0.00143(4) 0.00549(5) -0.00021(4)
N1 0.0264(7) 0.0176(6) 0.0235(7) -0.0014(5) 0.0043(5) 0.0010(5)
N2 0.0262(7) 0.0203(6) 0.0246(7) -0.0007(5) 0.0046(6) -0.0018(5)
O5 0.0323(7) 0.0257(6) 0.0296(7) -0.0020(5) 0.0010(5) 0.0006(5)
N4 0.0340(8) 0.0190(7) 0.0284(7) -0.0008(6) 0.0108(6) 0.0010(5)
C6 0.0266(8) 0.0215(8) 0.0258(8) -0.0009(6) 0.0021(7) -0.0012(6)
C5 0.0275(8) 0.0195(7) 0.0240(8) -0.0005(6) 0.0014(6) -0.0003(6)
O1 0.0349(7) 0.0197(6) 0.0336(7) 0.0008(5) 0.0119(5) -0.0026(5)
N3 0.0277(7) 0.0221(7) 0.0289(7) -0.0024(6) 0.0063(6) -0.0041(6)
O4 0.0565(10) 0.0437(9) 0.0410(9) -0.0150(7) 0.0075(7) 0.0115(6)
C4 0.0366(10) 0.0196(8) 0.0317(9) -0.0019(7) 0.0019(7) 0.0027(7)
C21 0.0312(9) 0.0253(8) 0.0332(9) -0.0002(7) 0.0079(7) -0.0035(7)
C11 0.0402(10) 0.0248(8) 0.0268(9) 0.0052(7) 0.0114(7) 0.0022(7)
O7 0.0612(9) 0.0309(7) 0.0357(7) 0.0079(7) 0.0174(7) 0.0000(6)
C20 0.0286(9) 0.0299(9) 0.0299(9) 0.0033(7) 0.0038(7) -0.0067(7)
O8 0.0523(9) 0.0313(7) 0.0405(8) 0.0085(6) 0.0122(7) -0.0078(6)
C24 0.0309(9) 0.0282(9) 0.0279(9) 0.0074(7) -0.0017(7) -0.0018(7)
O3 0.0542(10) 0.0489(10) 0.0556(10) -0.0211(8) 0.0065(8) -0.0042(8)
O6 0.0470(9) 0.0529(9) 0.0332(7) 0.0040(7) -0.0036(6) 0.0070(7)
C1 0.0287(8) 0.0245(8) 0.0241(8) -0.0007(6) 0.0054(7) -0.0010(6)
C15 0.0354(10) 0.0216(8) 0.0375(10) -0.0036(7) 0.0147(8) -0.0020(7)
C3 0.0392(10) 0.0278(9) 0.0321(9) -0.0053(7) 0.0072(8) 0.0079(7)
C7 0.0356(10) 0.0226(8) 0.0348(10) 0.0005(7) 0.0036(8) -0.0027(7)
C9 0.0336(10) 0.0385(11) 0.0330(10) 0.0039(8) 0.0109(8) -0.0068(8)
C16 0.0324(9) 0.0247(8) 0.0374(10) -0.0050(7) 0.0116(8) -0.0067(7)
C23 0.0390(10) 0.0301(9) 0.0266(9) 0.0047(8) 0.0080(8) -0.0009(7)
C8 0.0359(10) 0.0306(10) 0.0379(10) 0.0073(8) 0.0057(8) -0.0094(8)
O2 0.0586(10) 0.0346(8) 0.0667(11) 0.0002(7) 0.0390(9) -0.0092(7)
C18 0.0322(10) 0.0469(13) 0.0547(13) -0.0081(9) -0.0003(9) -0.0187(10)
C2 0.0367(10) 0.0336(9) 0.0275(9) -0.0027(8) 0.0109(7) 0.0024(7)
C13 0.0599(14) 0.0240(9) 0.0528(13) 0.0031(9) 0.0273(11) 0.0111(8)
C10 0.0272(8) 0.0289(9) 0.0272(8) -0.0008(7) 0.0054(7) -0.0024(7)
C14 0.0459(12) 0.0233(9) 0.0554(13) -0.0066(8) 0.0224(10) 0.0000(8)
C12 0.0537(12) 0.0296(10) 0.0354(10) 0.0080(9) 0.0159(9) 0.0084(8)
C19 0.0343(10) 0.0438(12) 0.0427(12) 0.0021(9) -0.0055(9) -0.0096(9)
C22 0.0350(10) 0.0329(10) 0.0328(10) -0.0022(7) 0.0179(8) -0.0034(7)
C17 0.0366(11) 0.0323(10) 0.0518(12) -0.0106(8) 0.0101(9) -0.0113(9)

loop_
_atom_type_symbol
_atom_type_description
_atom_type_scat_dispersion_real
_atom_type_scat_dispersion_imag
_atom_type_scat_source
C C 0.0033 0.0016 'International Tables Vol C Tables 4.2.6.8 and 6.1.1.4'
H H 0.0000 0.0000 'International Tables Vol C Tables 4.2.6.8 and 6.1.1.4'
N N 0.0061 0.0033 'International Tables Vol C Tables 4.2.6.8 and 6.1.1.4'
O O 0.0106 0.0060 'International Tables Vol C Tables 4.2.6.8 and 6.1.1.4'
Rh Rh -1.1178 0.9187 'International Tables Vol C Tables 4.2.6.8 and 6.1.1.4'

loop_
_geom_angle_atom_site_label_1
_geom_angle_atom_site_label_2
_geom_angle_atom_site_label_3
_geom_angle
_geom_angle_publ_flag
N1 Rh1 N4 169.74(6) y
N1 Rh1 O1 82.06(5) y
N4 Rh1 O1 89.49(5) y
N1 Rh1 O5 92.80(5) y
N4 Rh1 O5 81.31(6) y
O1 Rh1 O5 89.77(5) y
N1 Rh1 N3 105.16(6) y
N4 Rh1 N3 80.34(6) y
O1 Rh1 N3 88.77(5) y
O5 Rh1 N3 161.60(5) y
N1 Rh1 N2 79.31(6) y
N4 Rh1 N2 108.94(6) y
O1 Rh1 N2 161.35(5) y
O5 Rh1 N2 90.23(5) y
N3 Rh1 N2 96.93(6) y
C5 N1 C1 123.71(15) ?
C5 N1 Rh1 120.29(12) ?
C1 N1 Rh1 115.65(11) ?
C10 N2 C6 118.36(15) ?
C10 N2 Rh1 128.91(12) ?
C6 N2 Rh1 112.71(11) ?
C23 O5 Rh1 113.81(12) ?
C11 N4 C15 123.93(15) ?
C11 N4 Rh1 116.31(12) ?
C15 N4 Rh1 118.27(12) ?
N2 C6 C7 121.85(16) ?
N2 C6 C5 115.40(14) ?
C7 C6 C5 122.74(15) ?
N1 C5 C4 118.83(16) ?
N1 C5 C6 112.24(14) ?
C4 C5 C6 128.90(15) ?
C21 O1 Rh1 112.97(10) ?
C20 N3 C16 118.43(16) ?
C20 N3 Rh1 129.77(12) ?
C16 N3 Rh1 111.63(12) ?
C22 O4 H4 109.5 ?
C5 C4 C3 118.54(16) ?
C5 C4 H4A 120.7 ?
C3 C4 H4A 120.7 ?
O2 C21 O1 123.68(17) ?
O2 C21 C1 120.73(17) ?
O1 C21 C1 115.58(15) ?
N4 C11 C12 119.57(18) ?
N4 C11 C23 113.49(15) ?
C12 C11 C23 126.69(18) ?
N3 C20 C19 122.11(18) ?
N3 C20 C24 118.53(16) ?
C19 C20 C24 119.22(18) ?
O8 C24 O7 125.35(18) ?
O8 C24 C20 117.09(17) ?
O7 C24 C20 117.56(16) ?
N1 C1 C2 119.94(16) ?
N1 C1 C21 113.40(15) ?
C2 C1 C21 126.61(16) ?
N4 C15 C14 118.48(18) ?
N4 C15 C16 113.04(15) ?
C14 C15 C16 128.44(18) ?
C4 C3 C2 120.91(17) ?
C4 C3 H3 119.5 ?
C2 C3 H3 119.5 ?
C6 C7 C8 119.09(18) ?
C6 C7 H7 120.5 ?
C8 C7 H7 120.5 ?
C8 C9 C10 119.73(18) ?
C8 C9 H9 120.1 ?
C10 C9 H9 120.1 ?
C17 C16 N3 121.32(19) ?
C17 C16 C15 122.71(17) ?
N3 C16 C15 115.96(16) ?
O6 C23 O5 123.79(19) ?
O6 C23 C11 121.25(18) ?
O5 C23 C11 114.92(16) ?
C9 C8 C7 119.00(17) ?
C9 C8 H8 120.5 ?
C7 C8 H8 120.5 ?
C19 C18 C17 119.67(19) ?
C19 C18 H18 120.2 ?
C17 C18 H18 120.2 ?
C1 C2 C3 118.00(17) ?
C1 C2 H2 121.0 ?
C3 C2 H2 121.0 ?
C12 C13 C14 121.48(18) ?
C12 C13 H13 119.3 ?
C14 C13 H13 119.3 ?
N2 C10 C9 121.95(17) ?
N2 C10 C22 118.83(16) ?
C9 C10 C22 119.23(16) ?
C13 C14 C15 118.33(19) ?
C13 C14 H14 120.8 ?
C15 C14 H14 120.8 ?
C13 C12 C11 118.02(19) ?
C13 C12 H12 121.0 ?
C11 C12 H12 121.0 ?
C18 C19 C20 118.9(2) ?
C18 C19 H19 120.6 ?
C20 C19 H19 120.6 ?
O3 C22 O4 128.0(2) ?
O3 C22 C10 120.88(19) ?
O4 C22 C10 111.14(16) ?
C16 C17 C18 119.59(19) ?
C16 C17 H17 120.2 ?
C18 C17 H17 120.2 ?

loop_
_geom_bond_atom_site_label_1
_geom_bond_atom_site_label_2
_geom_bond_distance
_geom_bond_publ_flag
Rh1 N1 1.9529(13) y
Rh1 N4 1.9571(14) y
Rh1 O1 2.0226(12) y
Rh1 O5 2.0316(13) y
Rh1 N3 2.0689(15) y
Rh1 N2 2.0808(14) y
N1 C5 1.337(2) ?
N1 C1 1.337(2) ?
N2 C10 1.341(2) ?
N2 C6 1.371(2) ?
O5 C23 1.317(2) ?
N4 C11 1.336(2) ?
N4 C15 1.342(2) ?
C6 C7 1.382(2) ?
C6 C5 1.481(2) ?
C5 C4 1.389(2) ?
O1 C21 1.313(2) ?
N3 C20 1.340(2) ?
N3 C16 1.376(2) ?
O4 C22 1.283(3) ?
O4 H4 0.8200 ?
C4 C3 1.389(3) ?
C4 H4A 0.9300 ?
C21 O2 1.208(2) ?
C21 C1 1.512(2) ?
C11 C12 1.383(3) ?
C11 C23 1.511(3) ?
O7 C24 1.277(2) ?
C20 C19 1.394(3) ?
C20 C24 1.513(3) ?
O8 C24 1.215(2) ?
O3 C22 1.206(3) ?
O6 C23 1.213(2) ?
C1 C2 1.377(2) ?
C15 C14 1.396(3) ?
C15 C16 1.471(3) ?
C3 C2 1.391(3) ?
C3 H3 0.9300 ?
C7 C8 1.390(3) ?
C7 H7 0.9300 ?
C9 C8 1.374(3) ?
C9 C10 1.390(3) ?
C9 H9 0.9300 ?
C16 C17 1.374(3) ?
C8 H8 0.9300 ?
C18 C19 1.372(3) ?
C18 C17 1.379(3) ?
C18 H18 0.9300 ?
C2 H2 0.9300 ?
C13 C12 1.382(3) ?
C13 C14 1.386(3) ?
C13 H13 0.9300 ?
C10 C22 1.513(3) ?
C14 H14 0.9300 ?
C12 H12 0.9300 ?
C19 H19 0.9300 ?
C17 H17 0.9300 ?

loop_
_geom_hbond_atom_site_label_D
_geom_hbond_atom_site_label_H
_geom_hbond_atom_site_label_A
_geom_hbond_site_symmetry_A
_geom_hbond_distance_DH
_geom_hbond_distance_HA
_geom_hbond_distance_DA
_geom_hbond_angle_DHA
O4 H4 O7 4_565 0.82 1.64 2.443(2) 167.9
C2 H2 O6 4_566 0.93 2.51 3.326(2) 146.7
C4 H4A O5 3 0.93 2.54 3.341(2) 145.1
C7 H7 O5 3 0.93 2.51 3.304(2) 143.2
C9 H9 O8 3_655 0.93 2.36 3.097(2) 136.3
C12 H12 O1 3_565 0.93 2.59 3.194(2) 122.9
C17 H17 O7 2_655 0.93 2.42 3.148(2) 135.5

loop_
_geom_torsion_atom_site_label_1
_geom_torsion_atom_site_label_2
_geom_torsion_atom_site_label_3
_geom_torsion_atom_site_label_4
_geom_torsion
_geom_torsion_publ_flag
N4 Rh1 N1 C5 142.4(3) ?
O1 Rh1 N1 C5 177.26(13) ?
O5 Rh1 N1 C5 87.88(13) ?
N3 Rh1 N1 C5 -96.19(13) ?
N2 Rh1 N1 C5 -1.83(12) ?
N4 Rh1 N1 C1 -31.0(4) ?
O1 Rh1 N1 C1 3.86(12) ?
O5 Rh1 N1 C1 -85.52(12) ?
N3 Rh1 N1 C1 90.41(13) ?
N2 Rh1 N1 C1 -175.23(13) ?
N1 Rh1 N2 C10 178.45(16) ?
N4 Rh1 N2 C10 4.76(16) ?
O1 Rh1 N2 C10 175.62(15) ?
O5 Rh1 N2 C10 85.64(15) ?
N3 Rh1 N2 C10 -77.37(15) ?
N1 Rh1 N2 C6 0.49(11) ?
N4 Rh1 N2 C6 -173.19(11) ?
O1 Rh1 N2 C6 -2.3(2) ?
O5 Rh1 N2 C6 -92.31(12) ?
N3 Rh1 N2 C6 104.68(12) ?
N1 Rh1 O5 C23 168.90(13) ?
N4 Rh1 O5 C23 -2.66(12) ?
O1 Rh1 O5 C23 86.86(12) ?
N3 Rh1 O5 C23 1.4(2) ?
N2 Rh1 O5 C23 -111.79(13) ?
N1 Rh1 N4 C11 -51.6(4) ?
O1 Rh1 N4 C11 -86.07(13) ?
O5 Rh1 N4 C11 3.78(12) ?
N3 Rh1 N4 C11 -174.92(13) ?
N2 Rh1 N4 C11 91.02(13) ?
N1 Rh1 N4 C15 115.0(3) ?
O1 Rh1 N4 C15 80.54(13) ?
O5 Rh1 N4 C15 170.39(14) ?
N3 Rh1 N4 C15 -8.30(13) ?
N2 Rh1 N4 C15 -102.37(13) ?
C10 N2 C6 C7 1.6(2) ?
Rh1 N2 C6 C7 179.84(14) ?
C10 N2 C6 C5 -177.49(15) ?
Rh1 N2 C6 C5 0.70(18) ?
C1 N1 C5 C4 -2.9(3) ?
Rh1 N1 C5 C4 -175.79(12) ?
C1 N1 C5 C6 175.50(15) ?
Rh1 N1 C5 C6 2.7(2) ?
N2 C6 C5 N1 -2.1(2) y
C7 C6 C5 N1 178.79(16) ?
N2 C6 C5 C4 176.16(17) ?
C7 C6 C5 C4 -3.0(3) ?
N1 Rh1 O1 C21 -5.47(13) ?
N4 Rh1 O1 C21 168.69(13) ?
O5 Rh1 O1 C21 87.39(13) ?
N3 Rh1 O1 C21 -110.96(13) ?
N2 Rh1 O1 C21 -2.7(2) ?
N1 Rh1 N3 C20 10.65(17) ?
N4 Rh1 N3 C20 -178.22(16) ?
O1 Rh1 N3 C20 92.09(16) ?
O5 Rh1 N3 C20 177.68(16) ?
N2 Rh1 N3 C20 -70.10(16) ?
N1 Rh1 N3 C16 -164.44(12) ?
N4 Rh1 N3 C16 6.69(12) ?
O1 Rh1 N3 C16 -83.00(12) ?
O5 Rh1 N3 C16 2.6(2) ?
N2 Rh1 N3 C16 114.81(12) ?
N1 C5 C4 C3 1.1(3) ?
C6 C5 C4 C3 -177.02(17) ?
Rh1 O1 C21 O2 -172.48(18) ?
Rh1 O1 C21 C1 6.0(2) ?
C15 N4 C11 C12 4.9(3) ?
Rh1 N4 C11 C12 170.67(14) ?
C15 N4 C11 C23 -169.87(16) ?
Rh1 N4 C11 C23 -4.10(19) ?
C16 N3 C20 C19 0.7(3) ?
Rh1 N3 C20 C19 -174.12(15) ?
C16 N3 C20 C24 -174.99(16) ?
Rh1 N3 C20 C24 10.2(2) ?
N3 C20 C24 O8 75.6(2) ?
C19 C20 C24 O8 -100.2(2) ?
N3 C20 C24 O7 -105.1(2) ?
C19 C20 C24 O7 79.0(2) ?
C5 N1 C1 C2 2.6(3) ?
Rh1 N1 C1 C2 175.79(13) ?
C5 N1 C1 C21 -174.92(15) ?
Rh1 N1 C1 C21 -1.77(19) ?
O2 C21 C1 N1 175.54(19) ?
O1 C21 C1 N1 -3.0(2) ?
O2 C21 C1 C2 -1.8(3) ?
O1 C21 C1 C2 179.66(17) ?
C11 N4 C15 C14 -4.0(3) ?
Rh1 N4 C15 C14 -169.55(14) ?
C11 N4 C15 C16 173.52(16) ?
Rh1 N4 C15 C16 8.0(2) ?
C5 C4 C3 C2 0.9(3) ?
N2 C6 C7 C8 -0.6(3) ?
C5 C6 C7 C8 178.45(16) ?
C20 N3 C16 C17 -1.0(3) ?
Rh1 N3 C16 C17 174.67(15) ?
C20 N3 C16 C15 179.72(16) ?
Rh1 N3 C16 C15 -4.57(19) ?
N4 C15 C16 C17 178.97(17) ?
C14 C15 C16 C17 -3.8(3) ?
N4 C15 C16 N3 -1.8(2) y
C14 C15 C16 N3 175.46(18) ?
Rh1 O5 C23 O6 -176.56(16) ?
Rh1 O5 C23 C11 1.25(19) ?
N4 C11 C23 O6 179.66(17) ?
C12 C11 C23 O6 5.3(3) ?
N4 C11 C23 O5 1.8(2) ?
C12 C11 C23 O5 -172.54(18) ?
C10 C9 C8 C7 1.4(3) ?
C6 C7 C8 C9 -0.9(3) ?
N1 C1 C2 C3 -0.5(3) ?
C21 C1 C2 C3 176.71(18) ?
C4 C3 C2 C1 -1.2(3) ?
C6 N2 C10 C9 -1.2(3) ?
Rh1 N2 C10 C9 -179.03(13) ?
C6 N2 C10 C22 178.66(15) ?
Rh1 N2 C10 C22 0.8(2) ?
C8 C9 C10 N2 -0.3(3) ?
C8 C9 C10 C22 179.85(18) ?
C12 C13 C14 C15 2.5(3) ?
N4 C15 C14 C13 0.3(3) ?
C16 C15 C14 C13 -176.87(19) ?
C14 C13 C12 C11 -1.7(3) ?
N4 C11 C12 C13 -1.9(3) ?
C23 C11 C12 C13 172.14(18) ?
C17 C18 C19 C20 0.0(3) ?
N3 C20 C19 C18 -0.2(3) ?
C24 C20 C19 C18 175.48(19) ?
N2 C10 C22 O3 79.9(2) ?
C9 C10 C22 O3 -100.3(2) ?
N2 C10 C22 O4 -100.8(2) ?
C9 C10 C22 O4 79.0(2) ?
N3 C16 C17 C18 0.9(3) ?
C15 C16 C17 C18 -179.95(19) ?
C19 C18 C17 C16 -0.3(3) ?
